data_7246826
loop_
_publ_author_name
'Lau, T. A.'
'Khorasani, S.'
'Fernandes, M. A.'

_publ_section_title
;
 Forced topochemistry of a solid-state Diels--Alder reaction by
 encapsulation in epoxy glue
;
_journal_issue 28
_journal_name_full CrystEngComm
_journal_page_first 3988
_journal_page_last 3997
_journal_paper_doi 10.1039/D3CE00388D
_journal_volume 25
_journal_year 2023
_chemical_formula_moiety 'C30 H23 Br N2 O4 S2'
_chemical_formula_sum 'C30 H23 Br N2 O4 S2'
_chemical_formula_weight 619.53
_space_group_crystal_system monoclinic
_space_group_IT_number 14
_space_group_name_Hall '-P 2yn'
_space_group_name_H-M_alt 'P 1 21/n 1'
_atom_sites_solution_hydrogens geom
_atom_sites_solution_primary dual
_audit_creation_date 2023-03-06
_audit_creation_method
;
Olex2 1.5
(compiled 2023.02.24 svn.rf166f9f3 for OlexSys, GUI svn.r6725)
;
_audit_update_record
;
2023-04-19 deposited with the CCDC.	2023-05-23 downloaded from the CCDC.
;
_cell_angle_alpha 90
_cell_angle_beta 96.4800(10)
_cell_angle_gamma 90
_cell_formula_units_Z 4
_cell_length_a 9.6809(3)
_cell_length_b 8.4899(3)
_cell_length_c 31.9397(10)
_cell_measurement_reflns_used 9680
_cell_measurement_temperature 173.00
_cell_measurement_theta_max 28.193
_cell_measurement_theta_min 2.483
_cell_volume 2608.35(15)
_computing_cell_refinement 'SAINT V8.40B (?, 2016)'
_computing_data_reduction 'SAINT V8.40B (?, 2016)'
_computing_molecular_graphics 'Olex2 1.5 (Dolomanov et al., 2009)'
_computing_publication_material 'Olex2 1.5 (Dolomanov et al., 2009)'
_computing_structure_refinement 'SHELXL 2018/3 (Sheldrick, 2015)'
_computing_structure_solution 'SHELXT 2018/2 (Sheldrick, 2018)'
_diffrn_ambient_temperature 173.00
_diffrn_measured_fraction_theta_full 0.998
_diffrn_measured_fraction_theta_max 0.998
_diffrn_measurement_device_type 'Bruker APEX-II CCD'
_diffrn_measurement_method '\f and \w scans'
_diffrn_radiation_type MoK\a
_diffrn_radiation_wavelength 0.71073
_diffrn_reflns_av_R_equivalents 0.0575
_diffrn_reflns_av_unetI/netI 0.0213
_diffrn_reflns_Laue_measured_fraction_full 0.998
_diffrn_reflns_Laue_measured_fraction_max 0.998
_diffrn_reflns_limit_h_max 12
_diffrn_reflns_limit_h_min -12
_diffrn_reflns_limit_k_max 11
_diffrn_reflns_limit_k_min -11
_diffrn_reflns_limit_l_max 42
_diffrn_reflns_limit_l_min -42
_diffrn_reflns_number 129158
_diffrn_reflns_point_group_measured_fraction_full 0.998
_diffrn_reflns_point_group_measured_fraction_max 0.998
_diffrn_reflns_theta_full 25.242
_diffrn_reflns_theta_max 28.297
_diffrn_reflns_theta_min 2.483
_diffrn_source_current 1.4
_diffrn_source_power 0.07
_diffrn_source_voltage 50.0
_diffrn_standards_number 0
_exptl_absorpt_coefficient_mu 1.778
_exptl_absorpt_correction_T_max 0.7457
_exptl_absorpt_correction_T_min 0.6009
_exptl_absorpt_correction_type multi-scan
_exptl_absorpt_process_details
;
SADABS-2016/2 (Bruker,2016/2) was used for absorption correction.
wR2(int) was 0.1104 before and 0.0657 after correction.
The Ratio of minimum to maximum transmission is 0.8058.
The \l/2 correction factor is Not present.
;
_exptl_crystal_colour yellow
_exptl_crystal_colour_primary yellow
_exptl_crystal_density_diffrn 1.578
_exptl_crystal_description block
_exptl_crystal_F_000 1264
_exptl_crystal_recrystallization_method 'Re-crystallisation from solvent: DCM'
_exptl_crystal_size_max 0.474
_exptl_crystal_size_mid 0.435
_exptl_crystal_size_min 0.222
_refine_diff_density_max 0.560
_refine_diff_density_min -0.523
_refine_diff_density_rms 0.055
_refine_ls_extinction_method none
_refine_ls_goodness_of_fit_ref 1.053
_refine_ls_hydrogen_treatment constr
_refine_ls_matrix_type full
_refine_ls_number_parameters 362
_refine_ls_number_reflns 6469
_refine_ls_number_restraints 51
_refine_ls_restrained_S_all 1.075
_refine_ls_R_factor_all 0.0325
_refine_ls_R_factor_gt 0.0305
_refine_ls_shift/su_max 0.002
_refine_ls_shift/su_mean 0.000
_refine_ls_structure_factor_coef Fsqd
_refine_ls_weighting_details 'w=1/[\s^2^(Fo^2^)+(0.0312P)^2^+2.1429P] where P=(Fo^2^+2Fc^2^)/3'
_refine_ls_weighting_scheme calc
_refine_ls_wR_factor_gt 0.0754
_refine_ls_wR_factor_ref 0.0766
_reflns_Friedel_coverage 0.000
_reflns_number_gt 6094
_reflns_number_total 6469
_reflns_threshold_expression 'I > 2\s(I)'
_cod_data_source_file d3ce00388d2.cif
_cod_data_source_block 21talb07_tal107a_sol_prod_0f
_cod_depositor_comments 'Adding full bibliography for 7246822--7246827.cif.'
_cod_database_code 7246826
_shelx_shelxl_version_number 2018/3
_shelx_space_group_comment
;
The symmetry employed for this shelxl refinement is uniquely defined
by the following loop, which should always be used as a source of
symmetry information in preference to the above space-group names.
They are only intended as comments.
;
_shelx_estimated_absorpt_t_max 0.694
_shelx_estimated_absorpt_t_min 0.486
_olex2_refinement_description
;
1. Fixed Uiso
 At 1.2 times of:
  All C(H) groups, All C(H,H) groups
2. Restrained distances
 Br1-C17 \\sim Br1A-C24
 with sigma of 0.005
3. Uiso/Uaniso restraints and constraints
Br1A \\sim C24 \\sim C25 \\sim C23 \\sim C3: within 2A with sigma of 0.04 and
sigma for terminal atoms of 0.08 within 2A
4. Rigid body (RIGU) restrains
 Br1A, C24, C25, C23, C3
 with sigma for 1-2 distances of 0.004 and sigma for 1-3 distances of 0.004
5. Others
 Sof(Br1A)=Sof(H17)=1-FVAR(1)
 Sof(Br1)=Sof(H24)=FVAR(1)
6.a Ternary CH refined with riding coordinates:
 C5(H5), C13(H13), C17(H17), C24(H24)
6.b Secondary CH2 refined with riding coordinates:
 C6(H6A,H6B), C7(H7A,H7B), C8(H8A,H8B), C14(H14A,H14B), C15(H15A,H15B),
 C16(H16A,H16B)
6.c Aromatic/amide H refined with riding coordinates:
 C19(H19), C20(H20), C21(H21), C22(H22), C26(H26), C27(H27), C28(H28), C29(H29)
;
_olex2_submission_special_instructions 'No special instructions were received'

loop_
_space_group_symop_operation_xyz
'x, y, z'
'-x+1/2, y+1/2, -z+1/2'
'-x, -y, -z'
'x-1/2, -y-1/2, z-1/2'

loop_
_atom_site_label
_atom_site_type_symbol
_atom_site_fract_x
_atom_site_fract_y
_atom_site_fract_z
_atom_site_U_iso_or_equiv
_atom_site_adp_type
_atom_site_occupancy
_atom_site_site_symmetry_order
_atom_site_calc_flag
_atom_site_refinement_flags_posn
_atom_site_refinement_flags_adp
_atom_site_refinement_flags_occupancy
_atom_site_disorder_assembly
_atom_site_disorder_group
Br1 Br 0.30377(2) 0.40282(2) 0.45909(2) 0.02808(7) Uani 0.9160(9) 1 d D . P A 1
Br1A Br 0.6130(5) -0.1087(4) 0.35931(11) 0.0754(15) Uani 0.0840(9) 1 d D U P A 2
S1 S 0.34544(5) 0.47427(5) 0.36013(2) 0.02563(10) Uani 1 1 d . . . . .
S2 S 0.48929(4) 0.18317(5) 0.30715(2) 0.02712(10) Uani 1 1 d . . . . .
O1 O 0.57959(14) 0.56376(16) 0.42639(4) 0.0332(3) Uani 1 1 d . . . . .
O2 O 0.78045(13) 0.18308(16) 0.35280(4) 0.0336(3) Uani 1 1 d . . . . .
O3 O 0.02615(14) 0.45166(18) 0.32097(4) 0.0378(3) Uani 1 1 d . . . . .
O4 O 0.21205(16) 0.0519(2) 0.24973(5) 0.0487(4) Uani 1 1 d . . . . .
N1 N 0.71060(15) 0.38979(17) 0.39201(4) 0.0253(3) Uani 1 1 d . . . . .
N2 N 0.08081(16) 0.2405(2) 0.27990(5) 0.0356(4) Uani 1 1 d . . . . .
C1 C 0.58963(17) 0.4464(2) 0.40575(5) 0.0244(3) Uani 1 1 d . . . . .
C2 C 0.46739(16) 0.33764(18) 0.38921(5) 0.0203(3) Uani 1 1 d . . . . .
C3 C 0.53826(16) 0.20841(19) 0.36439(5) 0.0213(3) Uani 1 1 d . U . . .
C4 C 0.69101(18) 0.2550(2) 0.36803(5) 0.0250(3) Uani 1 1 d . . . . .
C5 C 0.84728(18) 0.4623(2) 0.40164(6) 0.0291(4) Uani 1 1 d . . . . .
H5 H 0.917219 0.400345 0.387746 0.035 Uiso 1 1 calc R U . . .
C6 C 0.8655(2) 0.6387(2) 0.39230(7) 0.0377(4) Uani 1 1 d . . . . .
H6A H 0.908478 0.659934 0.366184 0.045 Uiso 1 1 calc R U . . .
H6B H 0.780253 0.702222 0.393441 0.045 Uiso 1 1 calc R U . . .
C7 C 0.9677(2) 0.6458(3) 0.43268(8) 0.0502(6) Uani 1 1 d . . . . .
H7A H 0.954017 0.738133 0.450680 0.060 Uiso 1 1 calc R U . . .
H7B H 1.066346 0.635363 0.427694 0.060 Uiso 1 1 calc R U . . .
C8 C 0.9033(2) 0.4912(3) 0.44788(6) 0.0407(5) Uani 1 1 d . . . . .
H8A H 0.972653 0.412671 0.459678 0.049 Uiso 1 1 calc R U . . .
H8B H 0.830276 0.507796 0.466759 0.049 Uiso 1 1 calc R U . . .
C9 C 0.10865(19) 0.3595(2) 0.30958(5) 0.0294(4) Uani 1 1 d . . . . .
C10 C 0.25987(17) 0.3487(2) 0.32364(5) 0.0238(3) Uani 1 1 d . . . . .
C11 C 0.31585(18) 0.2337(2) 0.30283(5) 0.0246(3) Uani 1 1 d . . . . .
C12 C 0.2020(2) 0.1588(2) 0.27379(6) 0.0330(4) Uani 1 1 d . . . . .
C13 C -0.0597(2) 0.2070(3) 0.26048(6) 0.0400(5) Uani 1 1 d . . . . .
H13 H -0.125267 0.280274 0.272768 0.048 Uiso 1 1 calc R U . . .
C14 C -0.0945(2) 0.2072(3) 0.21231(7) 0.0471(5) Uani 1 1 d . . . . .
H14A H -0.016984 0.172811 0.196724 0.057 Uiso 1 1 calc R U . . .
H14B H -0.136387 0.306557 0.200691 0.057 Uiso 1 1 calc R U . . .
C15 C -0.2006(2) 0.0770(3) 0.21870(8) 0.0533(6) Uani 1 1 d . . . . .
H15A H -0.201515 -0.010080 0.198071 0.064 Uiso 1 1 calc R U . . .
H15B H -0.295742 0.116756 0.220744 0.064 Uiso 1 1 calc R U . . .
C16 C -0.1177(2) 0.0398(3) 0.26178(7) 0.0467(5) Uani 1 1 d . . . . .
H16A H -0.176291 0.021302 0.284784 0.056 Uiso 1 1 calc R U . . .
H16B H -0.047146 -0.044123 0.260802 0.056 Uiso 1 1 calc R U . . .
C17 C 0.39955(17) 0.25531(19) 0.42683(5) 0.0219(3) Uani 1 1 d D . . . .
H17 H 0.349265 0.332503 0.443277 0.026 Uiso 0.0840(9) 1 calc R U P A 2
C18 C 0.52057(17) 0.17769(19) 0.45383(5) 0.0237(3) Uani 1 1 d . . . . .
C19 C 0.57099(19) 0.2150(2) 0.49518(5) 0.0278(3) Uani 1 1 d . . . . .
H19 H 0.524554 0.290170 0.510627 0.033 Uiso 1 1 calc R U . . .
C20 C 0.6908(2) 0.1401(2) 0.51344(6) 0.0334(4) Uani 1 1 d . . . . .
H20 H 0.726471 0.164969 0.541600 0.040 Uiso 1 1 calc R U . . .
C21 C 0.7586(2) 0.0305(2) 0.49138(6) 0.0365(4) Uani 1 1 d . . . . .
H21 H 0.840176 -0.019363 0.504414 0.044 Uiso 1 1 calc R U . . .
C22 C 0.70817(19) -0.0075(2) 0.45013(6) 0.0325(4) Uani 1 1 d . . . . .
H22 H 0.754902 -0.082892 0.434841 0.039 Uiso 1 1 calc R U . . .
C23 C 0.58878(18) 0.0661(2) 0.43162(5) 0.0250(3) Uani 1 1 d . U . . .
C24 C 0.52541(17) 0.04563(19) 0.38666(5) 0.0235(3) Uani 1 1 d D U . . .
H24 H 0.572942 -0.039793 0.372166 0.028 Uiso 0.9160(9) 1 calc R U P A 1
C25 C 0.37259(17) 0.01600(19) 0.38491(5) 0.0239(3) Uani 1 1 d . U . . .
C26 C 0.3001(2) -0.1021(2) 0.36200(6) 0.0316(4) Uani 1 1 d . . . . .
H26 H 0.348389 -0.178622 0.347534 0.038 Uiso 1 1 calc R U . . .
C27 C 0.1562(2) -0.1077(2) 0.36036(7) 0.0385(4) Uani 1 1 d . . . . .
H27 H 0.105871 -0.189177 0.344998 0.046 Uiso 1 1 calc R U . . .
C28 C 0.0862(2) 0.0047(2) 0.38100(6) 0.0367(4) Uani 1 1 d . . . . .
H28 H -0.012248 0.000450 0.379584 0.044 Uiso 1 1 calc R U . . .
C29 C 0.15876(19) 0.1248(2) 0.40394(6) 0.0295(4) Uani 1 1 d . . . . .
H29 H 0.110081 0.202259 0.417959 0.035 Uiso 1 1 calc R U . . .
C30 C 0.30245(17) 0.12969(19) 0.40602(5) 0.0230(3) Uani 1 1 d . . . . .

loop_
_atom_site_aniso_label
_atom_site_aniso_U_11
_atom_site_aniso_U_22
_atom_site_aniso_U_33
_atom_site_aniso_U_23
_atom_site_aniso_U_13
_atom_site_aniso_U_12
Br1 0.02857(11) 0.03037(10) 0.02691(10) -0.00547(7) 0.01016(7) 0.00497(7)
Br1A 0.106(3) 0.072(2) 0.0516(19) 0.0121(15) 0.0270(18) 0.053(2)
S1 0.0327(2) 0.01835(18) 0.02494(19) -0.00122(14) -0.00056(15) 0.00239(15)
S2 0.0284(2) 0.0340(2) 0.01958(18) -0.00423(15) 0.00538(15) 0.00390(16)
O1 0.0310(7) 0.0330(7) 0.0366(7) -0.0145(5) 0.0083(5) -0.0044(5)
O2 0.0272(6) 0.0385(7) 0.0369(7) -0.0089(6) 0.0107(5) 0.0027(5)
O3 0.0286(7) 0.0468(8) 0.0379(7) -0.0095(6) 0.0029(5) 0.0064(6)
O4 0.0415(9) 0.0587(10) 0.0449(8) -0.0293(8) 0.0001(7) 0.0013(7)
N1 0.0228(7) 0.0285(7) 0.0252(7) -0.0033(5) 0.0056(5) -0.0024(5)
N2 0.0269(8) 0.0457(9) 0.0337(8) -0.0109(7) 0.0005(6) -0.0021(7)
C1 0.0258(8) 0.0264(8) 0.0212(7) -0.0028(6) 0.0040(6) -0.0018(6)
C2 0.0234(7) 0.0195(7) 0.0182(6) -0.0017(5) 0.0037(5) 0.0003(6)
C3 0.0226(7) 0.0229(7) 0.0187(7) -0.0018(6) 0.0035(5) 0.0008(6)
C4 0.0261(8) 0.0275(8) 0.0220(7) -0.0001(6) 0.0053(6) 0.0004(6)
C5 0.0218(8) 0.0353(9) 0.0310(8) -0.0063(7) 0.0062(6) -0.0049(7)
C6 0.0312(10) 0.0338(10) 0.0489(11) -0.0066(8) 0.0074(8) -0.0083(8)
C7 0.0318(11) 0.0456(12) 0.0701(15) -0.0190(11) -0.0082(10) -0.0039(9)
C8 0.0269(9) 0.0600(13) 0.0343(10) -0.0118(9) -0.0009(7) -0.0026(9)
C9 0.0289(9) 0.0342(9) 0.0254(8) -0.0004(7) 0.0039(6) -0.0009(7)
C10 0.0270(8) 0.0237(7) 0.0204(7) 0.0020(6) 0.0018(6) 0.0004(6)
C11 0.0278(8) 0.0268(8) 0.0192(7) -0.0012(6) 0.0020(6) -0.0011(6)
C12 0.0334(9) 0.0383(10) 0.0272(8) -0.0078(7) 0.0023(7) -0.0033(8)
C13 0.0274(9) 0.0541(12) 0.0382(10) -0.0165(9) 0.0025(8) -0.0028(9)
C14 0.0368(11) 0.0657(15) 0.0372(10) -0.0081(10) -0.0027(8) -0.0026(10)
C15 0.0355(12) 0.0733(17) 0.0499(13) -0.0239(12) -0.0006(9) -0.0103(11)
C16 0.0421(12) 0.0576(14) 0.0414(11) -0.0148(10) 0.0085(9) -0.0159(10)
C17 0.0235(7) 0.0231(7) 0.0197(7) -0.0009(6) 0.0055(6) 0.0020(6)
C18 0.0240(8) 0.0246(7) 0.0226(7) 0.0026(6) 0.0035(6) -0.0011(6)
C19 0.0311(9) 0.0300(8) 0.0228(7) 0.0012(6) 0.0053(6) -0.0036(7)
C20 0.0346(10) 0.0393(10) 0.0251(8) 0.0068(7) -0.0022(7) -0.0067(8)
C21 0.0312(10) 0.0418(11) 0.0349(9) 0.0103(8) -0.0025(7) 0.0042(8)
C22 0.0298(9) 0.0335(9) 0.0340(9) 0.0042(7) 0.0034(7) 0.0071(7)
C23 0.0263(8) 0.0247(7) 0.0241(7) 0.0032(6) 0.0035(6) 0.0001(6)
C24 0.0265(8) 0.0197(7) 0.0248(7) -0.0013(6) 0.0052(6) 0.0030(6)
C25 0.0264(8) 0.0218(7) 0.0237(7) 0.0022(6) 0.0033(6) -0.0007(6)
C26 0.0382(10) 0.0220(8) 0.0346(9) -0.0008(7) 0.0046(7) -0.0055(7)
C27 0.0378(11) 0.0334(10) 0.0433(11) 0.0000(8) -0.0003(8) -0.0130(8)
C28 0.0255(9) 0.0415(10) 0.0425(10) 0.0073(8) 0.0010(7) -0.0069(8)
C29 0.0253(8) 0.0317(9) 0.0321(9) 0.0065(7) 0.0056(7) 0.0010(7)
C30 0.0250(8) 0.0223(7) 0.0220(7) 0.0038(6) 0.0038(6) -0.0008(6)

loop_
_atom_type_symbol
_atom_type_description
_atom_type_scat_dispersion_real
_atom_type_scat_dispersion_imag
_atom_type_scat_source
C C 0.0033 0.0016 'International Tables Vol C Tables 4.2.6.8 and 6.1.1.4'
H H 0.0000 0.0000 'International Tables Vol C Tables 4.2.6.8 and 6.1.1.4'
Br Br -0.2901 2.4595 'International Tables Vol C Tables 4.2.6.8 and 6.1.1.4'
N N 0.0061 0.0033 'International Tables Vol C Tables 4.2.6.8 and 6.1.1.4'
O O 0.0106 0.0060 'International Tables Vol C Tables 4.2.6.8 and 6.1.1.4'
S S 0.1246 0.1234 'International Tables Vol C Tables 4.2.6.8 and 6.1.1.4'

loop_
_exptl_crystal_face_index_h
_exptl_crystal_face_index_k
_exptl_crystal_face_index_l
_exptl_crystal_face_perp_dist
-1.00 0.00 0.00 0.2260
1.00 0.00 0.00 0.2000
0.00 1.00 0.00 0.0990
-1.00 0.00 -1.00 0.2270
1.00 0.00 1.00 0.2290
0.00 0.00 -1.00 0.1430
0.00 0.00 1.00 0.1990
0.00 -1.00 -1.00 0.0880
0.00 1.00 1.00 0.1370
1.00 1.00 0.00 0.1900
0.00 1.00 -1.00 0.1120
0.00 -1.00 1.00 0.1430
1.00 1.00 -1.00 0.1600
-1.00 -1.00 1.00 0.2140
1.00 0.00 -1.00 0.1620
-1.00 -1.00 -1.00 0.1870
-1.00 1.00 -2.00 0.1520
0.00 1.00 -2.00 0.1180

loop_
_geom_angle_atom_site_label_1
_geom_angle_atom_site_label_2
_geom_angle_atom_site_label_3
_geom_angle
_geom_angle_site_symmetry_1
_geom_angle_site_symmetry_3
_geom_angle_publ_flag
C10 S1 C2 100.63(7) . . ?
C11 S2 C3 100.90(7) . . ?
C1 N1 C5 124.50(14) . . ?
C4 N1 C1 113.38(14) . . ?
C4 N1 C5 122.12(14) . . ?
C9 N2 C12 110.81(15) . . ?
C9 N2 C13 122.11(16) . . ?
C12 N2 C13 127.01(16) . . ?
O1 C1 N1 125.79(16) . . ?
O1 C1 C2 125.10(15) . . ?
N1 C1 C2 109.08(13) . . ?
C1 C2 S1 102.69(10) . . ?
C1 C2 C3 103.33(12) . . ?
C1 C2 C17 111.63(12) . . ?
C3 C2 S1 118.94(10) . . ?
C3 C2 C17 108.50(12) . . ?
C17 C2 S1 111.29(10) . . ?
C2 C3 S2 120.43(11) . . ?
C2 C3 C24 109.18(12) . . ?
C4 C3 S2 104.14(10) . . ?
C4 C3 C2 104.94(13) . . ?
C4 C3 C24 108.73(13) . . ?
C24 C3 S2 108.80(10) . . ?
O2 C4 N1 125.78(16) . . ?
O2 C4 C3 124.94(16) . . ?
N1 C4 C3 109.26(13) . . ?
N1 C5 H5 109.1 . . ?
N1 C5 C6 119.33(16) . . ?
N1 C5 C8 118.92(15) . . ?
C6 C5 H5 109.1 . . ?
C8 C5 H5 109.1 . . ?
C8 C5 C6 89.72(15) . . ?
C5 C6 H6A 114.1 . . ?
C5 C6 H6B 114.1 . . ?
H6A C6 H6B 111.3 . . ?
C7 C6 C5 87.28(16) . . ?
C7 C6 H6A 114.1 . . ?
C7 C6 H6B 114.1 . . ?
C6 C7 H7A 113.8 . . ?
C6 C7 H7B 113.8 . . ?
C6 C7 C8 89.22(15) . . ?
H7A C7 H7B 111.0 . . ?
C8 C7 H7A 113.8 . . ?
C8 C7 H7B 113.8 . . ?
C5 C8 C7 86.85(16) . . ?
C5 C8 H8A 114.2 . . ?
C5 C8 H8B 114.2 . . ?
C7 C8 H8A 114.2 . . ?
C7 C8 H8B 114.2 . . ?
H8A C8 H8B 111.3 . . ?
O3 C9 N2 126.46(17) . . ?
O3 C9 C10 127.88(17) . . ?
N2 C9 C10 105.66(15) . . ?
C9 C10 S1 123.31(13) . . ?
C11 C10 S1 126.92(14) . . ?
C11 C10 C9 109.73(15) . . ?
C10 C11 S2 126.23(13) . . ?
C10 C11 C12 107.92(15) . . ?
C12 C11 S2 125.82(13) . . ?
O4 C12 N2 126.59(18) . . ?
O4 C12 C11 127.55(18) . . ?
N2 C12 C11 105.86(15) . . ?
N2 C13 H13 108.4 . . ?
N2 C13 C14 120.94(18) . . ?
N2 C13 C16 119.8(2) . . ?
C14 C13 H13 108.4 . . ?
C16 C13 H13 108.4 . . ?
C16 C13 C14 89.32(17) . . ?
C13 C14 H14A 114.2 . . ?
C13 C14 H14B 114.2 . . ?
C13 C14 C15 86.61(17) . . ?
H14A C14 H14B 111.4 . . ?
C15 C14 H14A 114.2 . . ?
C15 C14 H14B 114.2 . . ?
C14 C15 H15A 113.9 . . ?
C14 C15 H15B 113.9 . . ?
C14 C15 C16 88.73(17) . . ?
H15A C15 H15B 111.1 . . ?
C16 C15 H15A 113.9 . . ?
C16 C15 H15B 113.9 . . ?
C13 C16 C15 86.63(19) . . ?
C13 C16 H16A 114.2 . . ?
C13 C16 H16B 114.2 . . ?
C15 C16 H16A 114.2 . . ?
C15 C16 H16B 114.2 . . ?
H16A C16 H16B 111.4 . . ?
C2 C17 Br1 112.49(10) . . ?
C2 C17 H17 112.0 . . ?
C18 C17 Br1 111.38(10) . . ?
C18 C17 C2 105.09(12) . . ?
C18 C17 H17 112.0 . . ?
C30 C17 Br1 112.22(11) . . ?
C30 C17 C2 105.32(12) . . ?
C30 C17 H17 112.0 . . ?
C30 C17 C18 109.95(13) . . ?
C19 C18 C17 127.10(15) . . ?
C19 C18 C23 120.15(16) . . ?
C23 C18 C17 112.58(14) . . ?
C18 C19 H19 120.7 . . ?
C18 C19 C20 118.68(17) . . ?
C20 C19 H19 120.7 . . ?
C19 C20 H20 119.4 . . ?
C21 C20 C19 121.12(17) . . ?
C21 C20 H20 119.4 . . ?
C20 C21 H21 119.8 . . ?
C20 C21 C22 120.35(17) . . ?
C22 C21 H21 119.8 . . ?
C21 C22 H22 120.5 . . ?
C23 C22 C21 119.08(18) . . ?
C23 C22 H22 120.5 . . ?
C18 C23 C24 113.47(14) . . ?
C22 C23 C18 120.62(16) . . ?
C22 C23 C24 125.79(16) . . ?
C3 C24 Br1A 110.46(16) . . ?
C3 C24 H24 111.4 . . ?
C23 C24 Br1A 112.06(17) . . ?
C23 C24 C3 106.65(13) . . ?
C23 C24 H24 111.4 . . ?
C25 C24 Br1A 111.8(2) . . ?
C25 C24 C3 105.10(13) . . ?
C25 C24 C23 110.46(13) . . ?
C25 C24 H24 111.4 . . ?
C26 C25 C24 125.57(16) . . ?
C26 C25 C30 120.70(16) . . ?
C30 C25 C24 113.49(14) . . ?
C25 C26 H26 120.3 . . ?
C25 C26 C27 119.41(18) . . ?
C27 C26 H26 120.3 . . ?
C26 C27 H27 119.9 . . ?
C28 C27 C26 120.16(18) . . ?
C28 C27 H27 119.9 . . ?
C27 C28 H28 119.7 . . ?
C27 C28 C29 120.67(18) . . ?
C29 C28 H28 119.7 . . ?
C28 C29 H29 120.4 . . ?
C30 C29 C28 119.28(17) . . ?
C30 C29 H29 120.4 . . ?
C25 C30 C17 112.63(14) . . ?
C29 C30 C17 127.46(15) . . ?
C29 C30 C25 119.76(16) . . ?

loop_
_geom_bond_atom_site_label_1
_geom_bond_atom_site_label_2
_geom_bond_distance
_geom_bond_site_symmetry_2
_geom_bond_publ_flag
Br1 C17 1.9248(15) . ?
Br1A C24 1.835(3) . ?
S1 C2 1.8315(16) . ?
S1 C10 1.7215(17) . ?
S2 C3 1.8487(16) . ?
S2 C11 1.7234(18) . ?
O1 C1 1.205(2) . ?
O2 C4 1.206(2) . ?
O3 C9 1.203(2) . ?
O4 C12 1.200(2) . ?
N1 C1 1.382(2) . ?
N1 C4 1.378(2) . ?
N1 C5 1.460(2) . ?
N2 C9 1.390(2) . ?
N2 C12 1.395(3) . ?
N2 C13 1.458(2) . ?
C1 C2 1.546(2) . ?
C2 C3 1.557(2) . ?
C2 C17 1.594(2) . ?
C3 C4 1.523(2) . ?
C3 C24 1.566(2) . ?
C5 H5 1.0000 . ?
C5 C6 1.541(3) . ?
C5 C8 1.535(3) . ?
C6 H6A 0.9900 . ?
C6 H6B 0.9900 . ?
C6 C7 1.535(3) . ?
C7 H7A 0.9900 . ?
C7 H7B 0.9900 . ?
C7 C8 1.553(3) . ?
C8 H8A 0.9900 . ?
C8 H8B 0.9900 . ?
C9 C10 1.485(2) . ?
C10 C11 1.330(2) . ?
C11 C12 1.500(2) . ?
C13 H13 1.0000 . ?
C13 C14 1.537(3) . ?
C13 C16 1.530(3) . ?
C14 H14A 0.9900 . ?
C14 H14B 0.9900 . ?
C14 C15 1.538(3) . ?
C15 H15A 0.9900 . ?
C15 H15B 0.9900 . ?
C15 C16 1.545(3) . ?
C16 H16A 0.9900 . ?
C16 H16B 0.9900 . ?
C17 H17 1.0000 . ?
C17 C18 1.524(2) . ?
C17 C30 1.524(2) . ?
C18 C19 1.392(2) . ?
C18 C23 1.394(2) . ?
C19 H19 0.9500 . ?
C19 C20 1.392(3) . ?
C20 H20 0.9500 . ?
C20 C21 1.377(3) . ?
C21 H21 0.9500 . ?
C21 C22 1.390(3) . ?
C22 H22 0.9500 . ?
C22 C23 1.386(2) . ?
C23 C24 1.507(2) . ?
C24 H24 1.0000 . ?
C24 C25 1.495(2) . ?
C25 C26 1.385(2) . ?
C25 C30 1.397(2) . ?
C26 H26 0.9500 . ?
C26 C27 1.389(3) . ?
C27 H27 0.9500 . ?
C27 C28 1.381(3) . ?
C28 H28 0.9500 . ?
C28 C29 1.398(3) . ?
C29 H29 0.9500 . ?
C29 C30 1.386(2) . ?

loop_
_geom_torsion_atom_site_label_1
_geom_torsion_atom_site_label_2
_geom_torsion_atom_site_label_3
_geom_torsion_atom_site_label_4
_geom_torsion
_geom_torsion_site_symmetry_1
_geom_torsion_site_symmetry_2
_geom_torsion_site_symmetry_3
_geom_torsion_site_symmetry_4
_geom_torsion_publ_flag
Br1 C17 C18 C19 -6.8(2) . . . . ?
Br1 C17 C18 C23 177.86(12) . . . . ?
Br1 C17 C30 C25 -175.93(11) . . . . ?
Br1 C17 C30 C29 8.6(2) . . . . ?
Br1A C24 C25 C26 -6.7(2) . . . . ?
Br1A C24 C25 C30 178.98(16) . . . . ?
S1 C2 C3 S2 -4.91(17) . . . . ?
S1 C2 C3 C4 111.82(13) . . . . ?
S1 C2 C3 C24 -131.78(12) . . . . ?
S1 C2 C17 Br1 -45.69(13) . . . . ?
S1 C2 C17 C18 -167.03(10) . . . . ?
S1 C2 C17 C30 76.84(13) . . . . ?
S1 C10 C11 S2 -0.5(2) . . . . ?
S1 C10 C11 C12 -178.68(13) . . . . ?
S2 C3 C4 O2 -52.7(2) . . . . ?
S2 C3 C4 N1 128.44(12) . . . . ?
S2 C3 C24 Br1A 48.7(2) . . . . ?
S2 C3 C24 C23 170.71(11) . . . . ?
S2 C3 C24 C25 -71.99(13) . . . . ?
S2 C11 C12 O4 1.2(3) . . . . ?
S2 C11 C12 N2 -177.88(13) . . . . ?
O1 C1 C2 S1 54.81(19) . . . . ?
O1 C1 C2 C3 179.08(16) . . . . ?
O1 C1 C2 C17 -64.5(2) . . . . ?
O3 C9 C10 S1 -0.5(3) . . . . ?
O3 C9 C10 C11 -178.32(19) . . . . ?
N1 C1 C2 S1 -123.44(12) . . . . ?
N1 C1 C2 C3 0.83(17) . . . . ?
N1 C1 C2 C17 117.24(14) . . . . ?
N1 C5 C6 C7 143.40(17) . . . . ?
N1 C5 C8 C7 -143.51(18) . . . . ?
N2 C9 C10 S1 179.07(13) . . . . ?
N2 C9 C10 C11 1.3(2) . . . . ?
N2 C13 C14 C15 147.2(2) . . . . ?
N2 C13 C16 C15 -147.95(19) . . . . ?
C1 N1 C4 O2 -179.39(17) . . . . ?
C1 N1 C4 C3 -0.53(19) . . . . ?
C1 N1 C5 C6 -52.8(2) . . . . ?
C1 N1 C5 C8 54.9(2) . . . . ?
C1 C2 C3 S2 -117.81(12) . . . . ?
C1 C2 C3 C4 -1.08(15) . . . . ?
C1 C2 C3 C24 115.32(14) . . . . ?
C1 C2 C17 Br1 68.40(15) . . . . ?
C1 C2 C17 C18 -52.94(16) . . . . ?
C1 C2 C17 C30 -169.06(13) . . . . ?
C2 S1 C10 C9 142.11(14) . . . . ?
C2 S1 C10 C11 -40.48(17) . . . . ?
C2 C3 C4 O2 179.90(16) . . . . ?
C2 C3 C4 N1 1.02(17) . . . . ?
C2 C3 C24 Br1A -178.08(19) . . . . ?
C2 C3 C24 C23 -56.07(16) . . . . ?
C2 C3 C24 C25 61.23(15) . . . . ?
C2 C17 C18 C19 115.22(17) . . . . ?
C2 C17 C18 C23 -60.08(17) . . . . ?
C2 C17 C30 C25 61.37(16) . . . . ?
C2 C17 C30 C29 -114.13(17) . . . . ?
C3 S2 C11 C10 38.78(17) . . . . ?
C3 S2 C11 C12 -143.32(15) . . . . ?
C3 C2 C17 Br1 -178.38(10) . . . . ?
C3 C2 C17 C18 60.28(15) . . . . ?
C3 C2 C17 C30 -55.84(15) . . . . ?
C3 C24 C25 C26 113.18(18) . . . . ?
C3 C24 C25 C30 -61.18(17) . . . . ?
C4 N1 C1 O1 -178.46(17) . . . . ?
C4 N1 C1 C2 -0.22(19) . . . . ?
C4 N1 C5 C6 127.60(18) . . . . ?
C4 N1 C5 C8 -124.71(19) . . . . ?
C4 C3 C24 Br1A -64.1(2) . . . . ?
C4 C3 C24 C23 57.89(16) . . . . ?
C4 C3 C24 C25 175.19(12) . . . . ?
C5 N1 C1 O1 1.9(3) . . . . ?
C5 N1 C1 C2 -179.85(15) . . . . ?
C5 N1 C4 O2 0.2(3) . . . . ?
C5 N1 C4 C3 179.11(14) . . . . ?
C5 C6 C7 C8 -19.65(15) . . . . ?
C6 C5 C8 C7 -19.67(15) . . . . ?
C6 C7 C8 C5 19.74(16) . . . . ?
C8 C5 C6 C7 19.90(16) . . . . ?
C9 N2 C12 O4 -178.6(2) . . . . ?
C9 N2 C12 C11 0.5(2) . . . . ?
C9 N2 C13 C14 124.6(2) . . . . ?
C9 N2 C13 C16 -126.3(2) . . . . ?
C9 C10 C11 S2 177.24(13) . . . . ?
C9 C10 C11 C12 -0.97(19) . . . . ?
C10 S1 C2 C1 152.69(10) . . . . ?
C10 S1 C2 C3 39.45(13) . . . . ?
C10 S1 C2 C17 -87.75(11) . . . . ?
C10 C11 C12 O4 179.4(2) . . . . ?
C10 C11 C12 N2 0.3(2) . . . . ?
C11 S2 C3 C2 -32.81(14) . . . . ?
C11 S2 C3 C4 -149.95(11) . . . . ?
C11 S2 C3 C24 94.24(12) . . . . ?
C12 N2 C9 O3 178.55(19) . . . . ?
C12 N2 C9 C10 -1.0(2) . . . . ?
C12 N2 C13 C14 -58.6(3) . . . . ?
C12 N2 C13 C16 50.5(3) . . . . ?
C13 N2 C9 O3 -4.2(3) . . . . ?
C13 N2 C9 C10 176.22(18) . . . . ?
C13 N2 C12 O4 4.3(4) . . . . ?
C13 N2 C12 C11 -176.61(19) . . . . ?
C13 C14 C15 C16 -21.95(17) . . . . ?
C14 C13 C16 C15 -22.07(17) . . . . ?
C14 C15 C16 C13 22.06(17) . . . . ?
C16 C13 C14 C15 22.18(18) . . . . ?
C17 C2 C3 S2 123.59(12) . . . . ?
C17 C2 C3 C4 -119.68(13) . . . . ?
C17 C2 C3 C24 -3.28(17) . . . . ?
C17 C18 C19 C20 -174.32(16) . . . . ?
C17 C18 C23 C22 174.87(16) . . . . ?
C17 C18 C23 C24 -1.3(2) . . . . ?
C18 C17 C30 C25 -51.37(17) . . . . ?
C18 C17 C30 C29 133.13(17) . . . . ?
C18 C19 C20 C21 -0.3(3) . . . . ?
C18 C23 C24 Br1A -177.3(2) . . . . ?
C18 C23 C24 C3 61.72(18) . . . . ?
C18 C23 C24 C25 -51.98(19) . . . . ?
C19 C18 C23 C22 -0.8(3) . . . . ?
C19 C18 C23 C24 -176.96(15) . . . . ?
C19 C20 C21 C22 0.0(3) . . . . ?
C20 C21 C22 C23 -0.2(3) . . . . ?
C21 C22 C23 C18 0.5(3) . . . . ?
C21 C22 C23 C24 176.20(17) . . . . ?
C22 C23 C24 Br1A 6.8(3) . . . . ?
C22 C23 C24 C3 -114.23(18) . . . . ?
C22 C23 C24 C25 132.08(18) . . . . ?
C23 C18 C19 C20 0.7(3) . . . . ?
C23 C24 C25 C26 -132.15(17) . . . . ?
C23 C24 C25 C30 53.49(18) . . . . ?
C24 C3 C4 O2 63.2(2) . . . . ?
C24 C3 C4 N1 -115.69(14) . . . . ?
C24 C25 C26 C27 -174.48(17) . . . . ?
C24 C25 C30 C17 -1.44(19) . . . . ?
C24 C25 C30 C29 174.45(15) . . . . ?
C25 C26 C27 C28 0.8(3) . . . . ?
C26 C25 C30 C17 -176.10(15) . . . . ?
C26 C25 C30 C29 -0.2(2) . . . . ?
C26 C27 C28 C29 -0.4(3) . . . . ?
C27 C28 C29 C30 -0.3(3) . . . . ?
C28 C29 C30 C17 175.84(16) . . . . ?
C28 C29 C30 C25 0.6(2) . . . . ?
C30 C17 C18 C19 -131.89(17) . . . . ?
C30 C17 C18 C23 52.82(18) . . . . ?
C30 C25 C26 C27 -0.5(3) . . . . ?
